data_4132341
loop_
_publ_author_name
'Wijaya, Andrew W.'
'Nguyen, Andy I.'
'Roe, Leah T.'
'Butterfoss, Glenn L.'
'Spencer, Ryan K.'
'Li, Nan K.'
'Zuckermann, Ronald N.'

_publ_section_title
;
 Cooperative Intramolecular Hydrogen Bonding Strongly Enforces cis-Peptoid
 Folding
;
_journal_name_full 'Journal of the American Chemical Society'
_journal_paper_doi 10.1021/jacs.9b10497
_journal_year 2019
_chemical_formula_moiety 'C18 H36 N3 O2, C24 H20 B, C3.5 H3.5'
_chemical_formula_sum 'C45.5 H59.5 B N3 O2'
_chemical_formula_weight 691.27
_space_group_crystal_system monoclinic
_space_group_IT_number 14
_space_group_name_Hall '-P 2yn'
_space_group_name_H-M_alt 'P 1 21/n 1'
_atom_sites_solution_hydrogens mixed
_atom_sites_solution_primary dual
_audit_creation_method SHELXL-2014/7
_cell_angle_alpha 90
_cell_angle_beta 102.9550(10)
_cell_angle_gamma 90
_cell_formula_units_Z 4
_cell_length_a 10.11500(10)
_cell_length_b 34.9730(4)
_cell_length_c 11.60680(10)
_cell_measurement_reflns_used 35095
_cell_measurement_temperature 100(2)
_cell_measurement_theta_max 78.9280
_cell_measurement_theta_min 3.9510
_cell_volume 4001.42(7)
_computing_cell_refinement 'CrysAlisPro 1.171.39.46e (Rigaku OD, 2018)'
_computing_data_collection 'CrysAlisPro 1.171.39.46e (Rigaku OD, 2018)'
_computing_data_reduction 'CrysAlisPro 1.171.39.46e (Rigaku OD, 2018)'
_computing_molecular_graphics 'Olex2 (Dolomanov et al., 2009)'
_computing_publication_material 'Olex2 (Dolomanov et al., 2009)'
_computing_structure_refinement 'SHELXL-2014/7 (Sheldrick, 2014)'
_computing_structure_solution 'ShelXT (Sheldrick, 2015)'
_diffrn_ambient_temperature 100(2)
_diffrn_measured_fraction_theta_full 0.998
_diffrn_measured_fraction_theta_max 0.998
_diffrn_measurement_device_type 'ROD, Synergy Custom DW system, Pilatus 200K'
_diffrn_measurement_method '\w scans'
_diffrn_radiation_type CuK\a
_diffrn_radiation_wavelength 1.54184
_diffrn_reflns_av_R_equivalents 0.0370
_diffrn_reflns_av_unetI/netI 0.0240
_diffrn_reflns_Laue_measured_fraction_full 0.998
_diffrn_reflns_Laue_measured_fraction_max 0.998
_diffrn_reflns_limit_h_max 12
_diffrn_reflns_limit_h_min -12
_diffrn_reflns_limit_k_max 43
_diffrn_reflns_limit_k_min -43
_diffrn_reflns_limit_l_max 10
_diffrn_reflns_limit_l_min -14
_diffrn_reflns_number 52514
_diffrn_reflns_point_group_measured_fraction_full 0.998
_diffrn_reflns_point_group_measured_fraction_max 0.998
_diffrn_reflns_theta_full 74.000
_diffrn_reflns_theta_max 74.488
_diffrn_reflns_theta_min 4.108
_diffrn_source 'Rotating-anode X-ray tube'
_exptl_absorpt_coefficient_mu 0.530
_exptl_absorpt_correction_T_max 1.00000
_exptl_absorpt_correction_T_min 0.94495
_exptl_absorpt_correction_type multi-scan
_exptl_absorpt_process_details
;
Olex2 1.2-ac3
(compiled 2017.08.10 svn.r3458 for OlexSys, GUI svn.r5381)
;
_exptl_crystal_colour colourless
_exptl_crystal_density_diffrn 1.147
_exptl_crystal_description block
_exptl_crystal_F_000 1498
_exptl_crystal_size_max 0.450
_exptl_crystal_size_mid 0.180
_exptl_crystal_size_min 0.130
_refine_diff_density_max 0.463
_refine_diff_density_min -0.270
_refine_diff_density_rms 0.039
_refine_ls_extinction_method none
_refine_ls_goodness_of_fit_ref 1.085
_refine_ls_hydrogen_treatment mixed
_refine_ls_matrix_type full
_refine_ls_number_parameters 480
_refine_ls_number_reflns 8168
_refine_ls_number_restraints 0
_refine_ls_restrained_S_all 1.085
_refine_ls_R_factor_all 0.0512
_refine_ls_R_factor_gt 0.0492
_refine_ls_shift/su_max 0.001
_refine_ls_shift/su_mean 0.000
_refine_ls_structure_factor_coef Fsqd
_refine_ls_weighting_details 'w=1/[\s^2^(Fo^2^)+(0.0347P)^2^+2.4766P] where P=(Fo^2^+2Fc^2^)/3'
_refine_ls_weighting_scheme calc
_refine_ls_wR_factor_gt 0.1162
_refine_ls_wR_factor_ref 0.1174
_reflns_Friedel_coverage 0.000
_reflns_number_gt 7753
_reflns_number_total 8168
_reflns_threshold_expression 'I > 2\s(I)'
_cod_data_source_file ja9b10497_si_004.cif
_cod_data_source_block AIN_3_52
_cod_original_sg_symbol_H-M 'P 21/n'
_cod_original_formula_sum 'C45.50 H59.50 B N3 O2'
_cod_database_code 4132341
_shelx_shelxl_version_number 2014/7
_shelx_space_group_comment
;
The symmetry employed for this shelxl refinement is uniquely defined
by the following loop, which should always be used as a source of
symmetry information in preference to the above space-group names.
They are only intended as comments.
;
_shelx_estimated_absorpt_t_min 0.797
_shelx_estimated_absorpt_t_max 0.934

loop_
_space_group_symop_operation_xyz
'x, y, z'
'-x+1/2, y+1/2, -z+1/2'
'-x, -y, -z'
'x-1/2, -y-1/2, z-1/2'

loop_
_atom_site_label
_atom_site_type_symbol
_atom_site_fract_x
_atom_site_fract_y
_atom_site_fract_z
_atom_site_U_iso_or_equiv
_atom_site_adp_type
_atom_site_occupancy
_atom_site_site_symmetry_order
_atom_site_calc_flag
_atom_site_refinement_flags_posn
_atom_site_refinement_flags_adp
_atom_site_refinement_flags_occupancy
C1 C 0.4754(2) 0.73239(5) 0.49220(16) 0.0470(5) Uani 1 1 d . . .
H1A H 0.4950 0.7241 0.5759 0.056 Uiso 1 1 calc R U .
H1B H 0.4217 0.7563 0.4851 0.056 Uiso 1 1 calc R U .
C2 C 0.6073(2) 0.73925(5) 0.45292(19) 0.0528(5) Uani 1 1 d . . .
H2A H 0.6620 0.7155 0.4642 0.063 Uiso 1 1 calc R U .
H2B H 0.6600 0.7594 0.5030 0.063 Uiso 1 1 calc R U .
C3 C 0.58163(17) 0.75143(5) 0.32316(19) 0.0443(4) Uani 1 1 d . . .
H3A H 0.5369 0.7771 0.3159 0.053 Uiso 1 1 calc R U .
C4 C 0.7126(2) 0.75506(6) 0.2796(3) 0.0699(7) Uani 1 1 d . . .
H4A H 0.7558 0.7299 0.2816 0.105 Uiso 1 1 calc R U .
H4B H 0.7742 0.7728 0.3309 0.105 Uiso 1 1 calc R U .
H4C H 0.6919 0.7648 0.1984 0.105 Uiso 1 1 calc R U .
C5 C 0.48450(17) 0.72333(5) 0.24481(16) 0.0362(4) Uani 1 1 d . . .
H5A H 0.4558 0.7342 0.1643 0.043 Uiso 1 1 calc R U .
H5B H 0.5332 0.6991 0.2388 0.043 Uiso 1 1 calc R U .
C6 C 0.35932(15) 0.71486(4) 0.29260(13) 0.0307(3) Uani 1 1 d . . .
H6A H 0.3022 0.7381 0.2867 0.037 Uiso 1 1 calc R U .
H6B H 0.3052 0.6945 0.2446 0.037 Uiso 1 1 calc R U .
C7 C 0.39969(14) 0.66673(4) 0.45594(12) 0.0258(3) Uani 1 1 d . . .
C8 C 0.33840(13) 0.63526(4) 0.36930(12) 0.0234(3) Uani 1 1 d . . .
H8A H 0.2388 0.6349 0.3609 0.028 Uiso 1 1 calc R U .
H8B H 0.3567 0.6410 0.2908 0.028 Uiso 1 1 calc R U .
C9 C 0.52196(14) 0.58733(4) 0.40099(12) 0.0262(3) Uani 1 1 d . . .
C10 C 0.61237(15) 0.61809(5) 0.37122(14) 0.0321(3) Uani 1 1 d . . .
H10A H 0.6313 0.6370 0.4352 0.048 Uiso 1 1 calc R U .
H10B H 0.5671 0.6307 0.2975 0.048 Uiso 1 1 calc R U .
H10C H 0.6978 0.6067 0.3615 0.048 Uiso 1 1 calc R U .
C11 C 0.30320(14) 0.56862(4) 0.43762(12) 0.0245(3) Uani 1 1 d . . .
H11A H 0.3513 0.5438 0.4476 0.029 Uiso 1 1 calc R U .
H11B H 0.2235 0.5660 0.3707 0.029 Uiso 1 1 calc R U .
C12 C 0.25383(14) 0.57731(4) 0.54948(12) 0.0257(3) Uani 1 1 d . . .
H12A H 0.1829 0.5973 0.5314 0.031 Uiso 1 1 calc R U .
H12B H 0.2114 0.5540 0.5735 0.031 Uiso 1 1 calc R U .
C13 C 0.48382(14) 0.56340(4) 0.68562(13) 0.0282(3) Uani 1 1 d . . .
H13 H 0.5093 0.5554 0.6108 0.034 Uiso 1 1 calc R U .
C14 C 0.60392(17) 0.58508(5) 0.75879(17) 0.0430(4) Uani 1 1 d . . .
H14A H 0.6164 0.6090 0.7188 0.065 Uiso 1 1 calc R U .
H14B H 0.6860 0.5694 0.7679 0.065 Uiso 1 1 calc R U .
H14C H 0.5869 0.5907 0.8369 0.065 Uiso 1 1 calc R U .
C15 C 0.45148(17) 0.52743(5) 0.74592(15) 0.0353(4) Uani 1 1 d . . .
H15A H 0.4341 0.5339 0.8233 0.053 Uiso 1 1 calc R U .
H15B H 0.5285 0.5098 0.7564 0.053 Uiso 1 1 calc R U .
H15C H 0.3708 0.5152 0.6972 0.053 Uiso 1 1 calc R U .
C16 C 0.30400(16) 0.60429(4) 0.75504(13) 0.0300(3) Uani 1 1 d . . .
H16 H 0.3783 0.6033 0.8281 0.036 Uiso 1 1 calc R U .
C17 C 0.26166(19) 0.64579(5) 0.73422(14) 0.0368(4) Uani 1 1 d . . .
H17A H 0.3419 0.6616 0.7351 0.055 Uiso 1 1 calc R U .
H17B H 0.2176 0.6544 0.7968 0.055 Uiso 1 1 calc R U .
H17C H 0.1981 0.6483 0.6573 0.055 Uiso 1 1 calc R U .
C18 C 0.18769(17) 0.57978(5) 0.77700(14) 0.0357(4) Uani 1 1 d . . .
H18A H 0.1076 0.5836 0.7127 0.054 Uiso 1 1 calc R U .
H18B H 0.1664 0.5872 0.8523 0.054 Uiso 1 1 calc R U .
H18C H 0.2142 0.5528 0.7801 0.054 Uiso 1 1 calc R U .
C19 C -0.13582(14) 0.65250(4) -0.00762(13) 0.0270(3) Uani 1 1 d . . .
C20 C -0.12473(17) 0.65359(5) -0.12528(14) 0.0345(4) Uani 1 1 d . . .
H20 H -0.0519 0.6404 -0.1470 0.041 Uiso 1 1 calc R U .
C21 C -0.2172(2) 0.67347(5) -0.21211(16) 0.0471(5) Uani 1 1 d . . .
H21 H -0.2061 0.6738 -0.2913 0.057 Uiso 1 1 calc R U .
C22 C -0.32511(19) 0.69272(5) -0.18299(19) 0.0514(5) Uani 1 1 d . . .
H22 H -0.3889 0.7059 -0.2421 0.062 Uiso 1 1 calc R U .
C23 C -0.33901(17) 0.69253(5) -0.06813(19) 0.0471(5) Uani 1 1 d . . .
H23 H -0.4122 0.7058 -0.0474 0.057 Uiso 1 1 calc R U .
C24 C -0.24601(15) 0.67292(4) 0.01800(16) 0.0351(4) Uani 1 1 d . . .
H24 H -0.2571 0.6733 0.0971 0.042 Uiso 1 1 calc R U .
C25 C -0.02853(13) 0.64288(4) 0.22491(12) 0.0227(3) Uani 1 1 d . . .
C26 C 0.00693(14) 0.68159(4) 0.24534(14) 0.0292(3) Uani 1 1 d . . .
H26 H 0.0185 0.6968 0.1805 0.035 Uiso 1 1 calc R U .
C27 C 0.02576(16) 0.69856(5) 0.35623(15) 0.0356(4) Uani 1 1 d . . .
H27 H 0.0516 0.7247 0.3661 0.043 Uiso 1 1 calc R U .
C28 C 0.00688(16) 0.67748(5) 0.45210(15) 0.0369(4) Uani 1 1 d . . .
H28 H 0.0169 0.6891 0.5275 0.044 Uiso 1 1 calc R U .
C29 C -0.02678(14) 0.63919(5) 0.43632(14) 0.0321(3) Uani 1 1 d . . .
H29 H -0.0398 0.6244 0.5014 0.038 Uiso 1 1 calc R U .
C30 C -0.04169(13) 0.62222(4) 0.32523(13) 0.0255(3) Uani 1 1 d . . .
H30 H -0.0615 0.5957 0.3173 0.031 Uiso 1 1 calc R U .
C31 C -0.12433(13) 0.58362(4) 0.07279(12) 0.0214(3) Uani 1 1 d . . .
C32 C -0.24043(13) 0.57770(4) 0.11799(13) 0.0242(3) Uani 1 1 d . . .
H32 H -0.2673 0.5972 0.1648 0.029 Uiso 1 1 calc R U .
C33 C -0.31762(14) 0.54449(4) 0.09715(13) 0.0273(3) Uani 1 1 d . . .
H33 H -0.3949 0.5416 0.1302 0.033 Uiso 1 1 calc R U .
C34 C -0.28234(14) 0.51551(4) 0.02830(13) 0.0279(3) Uani 1 1 d . . .
H34 H -0.3339 0.4926 0.0147 0.033 Uiso 1 1 calc R U .
C35 C -0.17040(14) 0.52063(4) -0.02018(13) 0.0276(3) Uani 1 1 d . . .
H35 H -0.1455 0.5012 -0.0685 0.033 Uiso 1 1 calc R U .
C36 C -0.09402(14) 0.55406(4) 0.00128(12) 0.0242(3) Uani 1 1 d . . .
H36 H -0.0184 0.5569 -0.0339 0.029 Uiso 1 1 calc R U .
C37 C 0.11492(13) 0.62044(4) 0.07834(12) 0.0223(3) Uani 1 1 d . . .
C38 C 0.19323(14) 0.58779(4) 0.11761(12) 0.0245(3) Uani 1 1 d . . .
H38 H 0.1513 0.5669 0.1478 0.029 Uiso 1 1 calc R U .
C39 C 0.32973(14) 0.58474(5) 0.11413(13) 0.0291(3) Uani 1 1 d . . .
H39 H 0.3782 0.5619 0.1401 0.035 Uiso 1 1 calc R U .
C40 C 0.39480(15) 0.61499(5) 0.07279(13) 0.0332(4) Uani 1 1 d . . .
H40 H 0.4877 0.6131 0.0698 0.040 Uiso 1 1 calc R U .
C41 C 0.32218(15) 0.64806(5) 0.03588(13) 0.0315(3) Uani 1 1 d . . .
H41 H 0.3660 0.6692 0.0091 0.038 Uiso 1 1 calc R U .
C42 C 0.18495(14) 0.65044(4) 0.03781(12) 0.0264(3) Uani 1 1 d . . .
H42 H 0.1370 0.6732 0.0106 0.032 Uiso 1 1 calc R U .
C43 C 0.8909(2) 0.52282(6) 0.4586(3) 0.0652(7) Uani 1 1 d . . .
H43 H 0.8144 0.5387 0.4305 0.078 Uiso 1 1 calc R U .
C44 C 0.9256(2) 0.51329(6) 0.5789(3) 0.0673(7) Uani 1 1 d . . .
C45 C 1.0366(2) 0.48999(6) 0.6187(2) 0.0650(7) Uani 1 1 d . . .
H45 H 1.0621 0.4830 0.6998 0.078 Uiso 1 1 calc R U .
C46 C 0.8524(5) 0.52720(14) 0.6494(4) 0.0611(12) Uani 0.5 1 d . . P
H46A H 0.8744 0.5136 0.7252 0.092 Uiso 0.5 1 calc R U P
H46B H 0.7559 0.5239 0.6130 0.092 Uiso 0.5 1 calc R U P
H46C H 0.8724 0.5545 0.6627 0.092 Uiso 0.5 1 calc R U P
B1 B -0.04227(15) 0.62447(4) 0.09213(14) 0.0218(3) Uani 1 1 d . . .
N1 N 0.39881(14) 0.70258(4) 0.41627(11) 0.0333(3) Uani 1 1 d . . .
N2 N 0.39360(11) 0.59771(3) 0.40814(10) 0.0223(2) Uani 1 1 d . . .
N3 N 0.36341(12) 0.59052(4) 0.65158(10) 0.0242(2) Uani 1 1 d . . .
O1 O 0.44885(11) 0.65827(3) 0.56096(9) 0.0316(2) Uani 1 1 d . . .
O2 O 0.56343(11) 0.55444(3) 0.42157(10) 0.0351(3) Uani 1 1 d . . .
H3 H 0.3971(19) 0.6126(6) 0.6226(16) 0.038(5) Uiso 1 1 d . . .

loop_
_atom_site_aniso_label
_atom_site_aniso_U_11
_atom_site_aniso_U_22
_atom_site_aniso_U_33
_atom_site_aniso_U_23
_atom_site_aniso_U_13
_atom_site_aniso_U_12
C1 0.0685(13) 0.0251(8) 0.0365(9) -0.0042(7) -0.0114(8) -0.0060(8)
C2 0.0469(10) 0.0229(8) 0.0708(13) 0.0001(8) -0.0248(9) -0.0043(7)
C3 0.0313(8) 0.0228(8) 0.0728(13) 0.0044(8) -0.0012(8) 0.0007(6)
C4 0.0353(10) 0.0354(11) 0.137(2) 0.0046(12) 0.0161(12) -0.0009(8)
C5 0.0336(8) 0.0281(8) 0.0450(9) 0.0036(7) 0.0051(7) 0.0011(6)
C6 0.0312(8) 0.0262(7) 0.0306(8) 0.0014(6) -0.0020(6) 0.0008(6)
C7 0.0237(7) 0.0277(7) 0.0245(7) -0.0030(6) 0.0024(5) 0.0003(5)
C8 0.0198(6) 0.0248(7) 0.0242(7) -0.0012(5) 0.0017(5) -0.0007(5)
C9 0.0219(7) 0.0318(8) 0.0241(7) -0.0027(6) 0.0034(5) 0.0015(6)
C10 0.0204(7) 0.0422(9) 0.0343(8) 0.0002(7) 0.0075(6) -0.0015(6)
C11 0.0219(6) 0.0248(7) 0.0257(7) -0.0036(5) 0.0028(5) -0.0038(5)
C12 0.0212(6) 0.0295(7) 0.0246(7) -0.0018(6) 0.0016(5) -0.0037(5)
C13 0.0236(7) 0.0281(7) 0.0301(7) 0.0025(6) 0.0004(6) -0.0005(6)
C14 0.0302(8) 0.0362(9) 0.0534(11) 0.0078(8) -0.0105(7) -0.0064(7)
C15 0.0340(8) 0.0278(8) 0.0409(9) 0.0045(7) 0.0018(7) -0.0015(6)
C16 0.0353(8) 0.0317(8) 0.0222(7) -0.0025(6) 0.0050(6) -0.0013(6)
C17 0.0493(10) 0.0335(9) 0.0285(8) -0.0033(6) 0.0106(7) 0.0039(7)
C18 0.0369(8) 0.0426(9) 0.0296(8) -0.0011(7) 0.0114(7) -0.0033(7)
C19 0.0205(6) 0.0221(7) 0.0339(8) 0.0039(6) -0.0038(6) -0.0056(5)
C20 0.0345(8) 0.0309(8) 0.0319(8) 0.0037(6) -0.0054(6) -0.0104(6)
C21 0.0570(11) 0.0371(9) 0.0351(9) 0.0096(7) -0.0153(8) -0.0213(9)
C22 0.0381(9) 0.0317(9) 0.0670(13) 0.0180(9) -0.0254(9) -0.0077(7)
C23 0.0264(8) 0.0316(9) 0.0731(14) 0.0153(9) -0.0107(8) -0.0008(7)
C24 0.0219(7) 0.0267(8) 0.0521(10) 0.0082(7) -0.0014(7) 0.0011(6)
C25 0.0128(6) 0.0242(7) 0.0298(7) -0.0014(5) 0.0020(5) 0.0026(5)
C26 0.0223(7) 0.0252(7) 0.0380(8) -0.0024(6) 0.0024(6) 0.0018(6)
C27 0.0275(7) 0.0287(8) 0.0470(9) -0.0115(7) 0.0009(7) 0.0031(6)
C28 0.0260(7) 0.0468(10) 0.0351(8) -0.0155(7) 0.0009(6) 0.0064(7)
C29 0.0196(7) 0.0475(9) 0.0280(7) -0.0020(7) 0.0032(6) 0.0032(6)
C30 0.0154(6) 0.0300(7) 0.0296(7) -0.0007(6) 0.0021(5) 0.0004(5)
C31 0.0164(6) 0.0220(7) 0.0236(6) 0.0023(5) -0.0005(5) 0.0017(5)
C32 0.0183(6) 0.0235(7) 0.0293(7) -0.0006(6) 0.0022(5) 0.0008(5)
C33 0.0180(6) 0.0275(7) 0.0355(8) 0.0042(6) 0.0037(6) -0.0013(5)
C34 0.0235(7) 0.0221(7) 0.0349(8) 0.0022(6) -0.0002(6) -0.0035(5)
C35 0.0247(7) 0.0228(7) 0.0325(7) -0.0026(6) 0.0006(6) 0.0028(5)
C36 0.0194(6) 0.0253(7) 0.0266(7) 0.0007(5) 0.0022(5) 0.0004(5)
C37 0.0191(6) 0.0274(7) 0.0188(6) -0.0023(5) 0.0006(5) -0.0019(5)
C38 0.0208(6) 0.0290(7) 0.0220(6) -0.0041(5) 0.0014(5) -0.0002(5)
C39 0.0201(7) 0.0400(8) 0.0247(7) -0.0089(6) -0.0004(5) 0.0049(6)
C40 0.0178(6) 0.0549(10) 0.0263(7) -0.0104(7) 0.0033(6) -0.0018(6)
C41 0.0255(7) 0.0446(9) 0.0243(7) -0.0050(6) 0.0055(6) -0.0119(6)
C42 0.0231(7) 0.0311(8) 0.0239(7) -0.0011(6) 0.0027(5) -0.0037(6)
C43 0.0323(9) 0.0274(9) 0.117(2) 0.0111(11) -0.0229(11) -0.0037(7)
C44 0.0494(12) 0.0357(11) 0.116(2) -0.0133(12) 0.0165(13) -0.0185(9)
C45 0.0583(13) 0.0355(11) 0.0879(17) 0.0070(11) -0.0119(12) -0.0168(10)
C46 0.061(3) 0.063(3) 0.067(3) -0.018(2) 0.030(2) -0.016(2)
B1 0.0165(7) 0.0208(7) 0.0265(8) 0.0014(6) 0.0014(6) 0.0006(6)
N1 0.0414(7) 0.0246(6) 0.0284(6) -0.0022(5) -0.0037(5) -0.0020(5)
N2 0.0184(5) 0.0241(6) 0.0239(6) -0.0016(5) 0.0035(4) -0.0005(4)
N3 0.0233(6) 0.0252(6) 0.0226(6) -0.0006(5) 0.0018(5) -0.0029(5)
O1 0.0389(6) 0.0292(5) 0.0232(5) -0.0013(4) -0.0007(4) -0.0053(5)
O2 0.0308(6) 0.0335(6) 0.0425(6) 0.0012(5) 0.0114(5) 0.0086(5)

loop_
_atom_type_symbol
_atom_type_description
_atom_type_scat_dispersion_real
_atom_type_scat_dispersion_imag
_atom_type_scat_source
C C 0.0181 0.0091 'International Tables Vol C Tables 4.2.6.8 and 6.1.1.4'
H H 0.0000 0.0000 'International Tables Vol C Tables 4.2.6.8 and 6.1.1.4'
B B 0.0090 0.0039 'International Tables Vol C Tables 4.2.6.8 and 6.1.1.4'
N N 0.0311 0.0180 'International Tables Vol C Tables 4.2.6.8 and 6.1.1.4'
O O 0.0492 0.0322 'International Tables Vol C Tables 4.2.6.8 and 6.1.1.4'

loop_
_geom_angle_atom_site_label_1
_geom_angle_atom_site_label_2
_geom_angle_atom_site_label_3
_geom_angle
_geom_angle_site_symmetry_1
N1 C1 C2 108.17(16) .
N1 C1 H1A 110.1 .
C2 C1 H1A 110.1 .
N1 C1 H1B 110.1 .
C2 C1 H1B 110.1 .
H1A C1 H1B 108.4 .
C1 C2 C3 111.83(14) .
C1 C2 H2A 109.2 .
C3 C2 H2A 109.2 .
C1 C2 H2B 109.3 .
C3 C2 H2B 109.3 .
H2A C2 H2B 107.9 .
C4 C3 C2 112.39(17) .
C4 C3 C5 110.18(18) .
C2 C3 C5 110.48(14) .
C4 C3 H3A 107.9 .
C2 C3 H3A 107.9 .
C5 C3 H3A 107.9 .
C3 C4 H4A 109.5 .
C3 C4 H4B 109.5 .
H4A C4 H4B 109.5 .
C3 C4 H4C 109.5 .
H4A C4 H4C 109.5 .
H4B C4 H4C 109.5 .
C6 C5 C3 112.52(15) .
C6 C5 H5A 109.1 .
C3 C5 H5A 109.1 .
C6 C5 H5B 109.1 .
C3 C5 H5B 109.1 .
H5A C5 H5B 107.8 .
N1 C6 C5 110.36(13) .
N1 C6 H6A 109.6 .
C5 C6 H6A 109.6 .
N1 C6 H6B 109.6 .
C5 C6 H6B 109.6 .
H6A C6 H6B 108.1 .
O1 C7 N1 122.10(13) .
O1 C7 C8 119.22(13) .
N1 C7 C8 118.68(12) .
N2 C8 C7 112.02(11) .
N2 C8 H8A 109.2 .
C7 C8 H8A 109.2 .
N2 C8 H8B 109.2 .
C7 C8 H8B 109.2 .
H8A C8 H8B 107.9 .
O2 C9 N2 121.57(14) .
O2 C9 C10 121.08(13) .
N2 C9 C10 117.31(13) .
C9 C10 H10A 109.5 .
C9 C10 H10B 109.5 .
H10A C10 H10B 109.5 .
C9 C10 H10C 109.5 .
H10A C10 H10C 109.5 .
H10B C10 H10C 109.5 .
N2 C11 C12 113.79(11) .
N2 C11 H11A 108.8 .
C12 C11 H11A 108.8 .
N2 C11 H11B 108.8 .
C12 C11 H11B 108.8 .
H11A C11 H11B 107.7 .
N3 C12 C11 114.14(11) .
N3 C12 H12A 108.7 .
C11 C12 H12A 108.7 .
N3 C12 H12B 108.7 .
C11 C12 H12B 108.7 .
H12A C12 H12B 107.6 .
C15 C13 C14 112.68(13) .
C15 C13 N3 113.26(12) .
C14 C13 N3 109.05(12) .
C15 C13 H13 107.2 .
C14 C13 H13 107.2 .
N3 C13 H13 107.2 .
C13 C14 H14A 109.5 .
C13 C14 H14B 109.5 .
H14A C14 H14B 109.5 .
C13 C14 H14C 109.5 .
H14A C14 H14C 109.5 .
H14B C14 H14C 109.5 .
C13 C15 H15A 109.5 .
C13 C15 H15B 109.5 .
H15A C15 H15B 109.5 .
C13 C15 H15C 109.5 .
H15A C15 H15C 109.5 .
H15B C15 H15C 109.5 .
C17 C16 C18 111.35(14) .
C17 C16 N3 108.74(12) .
C18 C16 N3 114.01(12) .
C17 C16 H16 107.5 .
C18 C16 H16 107.5 .
N3 C16 H16 107.5 .
C16 C17 H17A 109.5 .
C16 C17 H17B 109.5 .
H17A C17 H17B 109.5 .
C16 C17 H17C 109.5 .
H17A C17 H17C 109.5 .
H17B C17 H17C 109.5 .
C16 C18 H18A 109.5 .
C16 C18 H18B 109.5 .
H18A C18 H18B 109.5 .
C16 C18 H18C 109.5 .
H18A C18 H18C 109.5 .
H18B C18 H18C 109.5 .
C20 C19 C24 115.67(14) .
C20 C19 B1 123.05(14) .
C24 C19 B1 120.69(14) .
C19 C20 C21 122.14(18) .
C19 C20 H20 118.9 .
C21 C20 H20 118.9 .
C22 C21 C20 120.12(18) .
C22 C21 H21 119.9 .
C20 C21 H21 119.9 .
C23 C22 C21 119.48(16) .
C23 C22 H22 120.3 .
C21 C22 H22 120.3 .
C22 C23 C24 120.07(19) .
C22 C23 H23 120.0 .
C24 C23 H23 120.0 .
C23 C24 C19 122.51(18) .
C23 C24 H24 118.7 .
C19 C24 H24 118.7 .
C30 C25 C26 115.08(13) .
C30 C25 B1 124.89(12) .
C26 C25 B1 119.91(13) .
C27 C26 C25 122.91(15) .
C27 C26 H26 118.5 .
C25 C26 H26 118.5 .
C28 C27 C26 120.12(15) .
C28 C27 H27 119.9 .
C26 C27 H27 119.9 .
C27 C28 C29 118.92(15) .
C27 C28 H28 120.5 .
C29 C28 H28 120.5 .
C28 C29 C30 120.39(15) .
C28 C29 H29 119.8 .
C30 C29 H29 119.8 .
C29 C30 C25 122.50(14) .
C29 C30 H30 118.7 .
C25 C30 H30 118.7 .
C36 C31 C32 115.12(12) .
C36 C31 B1 123.47(12) .
C32 C31 B1 121.09(12) .
C33 C32 C31 122.83(13) .
C33 C32 H32 118.6 .
C31 C32 H32 118.6 .
C34 C33 C32 120.26(13) .
C34 C33 H33 119.9 .
C32 C33 H33 119.9 .
C35 C34 C33 118.66(13) .
C35 C34 H34 120.7 .
C33 C34 H34 120.7 .
C34 C35 C36 120.49(14) .
C34 C35 H35 119.8 .
C36 C35 H35 119.8 .
C35 C36 C31 122.60(13) .
C35 C36 H36 118.7 .
C31 C36 H36 118.7 .
C42 C37 C38 115.18(13) .
C42 C37 B1 122.77(13) .
C38 C37 B1 121.77(12) .
C39 C38 C37 122.84(14) .
C39 C38 H38 118.6 .
C37 C38 H38 118.6 .
C40 C39 C38 120.09(15) .
C40 C39 H39 120.0 .
C38 C39 H39 120.0 .
C41 C40 C39 118.93(13) .
C41 C40 H40 120.5 .
C39 C40 H40 120.5 .
C40 C41 C42 120.32(15) .
C40 C41 H41 119.8 .
C42 C41 H41 119.8 .
C41 C42 C37 122.61(14) .
C41 C42 H42 118.7 .
C37 C42 H42 118.7 .
C45 C43 C44 122.0(2) 3_766
C45 C43 H43 119.0 3_766
C44 C43 H43 119.0 .
C46 C44 C45 122.6(4) .
C46 C44 C43 118.9(3) .
C45 C44 C43 118.5(2) .
C43 C45 C44 119.5(2) 3_766
C43 C45 H45 120.2 3_766
C44 C45 H45 120.2 .
C44 C46 H46A 109.5 .
C44 C46 H46B 109.5 .
H46A C46 H46B 109.5 .
C44 C46 H46C 109.5 .
H46A C46 H46C 109.5 .
H46B C46 H46C 109.5 .
C37 B1 C31 112.53(11) .
C37 B1 C19 113.58(12) .
C31 B1 C19 103.23(10) .
C37 B1 C25 104.17(10) .
C31 B1 C25 113.70(11) .
C19 B1 C25 109.89(11) .
C7 N1 C6 126.32(13) .
C7 N1 C1 119.85(13) .
C6 N1 C1 111.79(13) .
C9 N2 C8 121.53(12) .
C9 N2 C11 118.83(12) .
C8 N2 C11 118.94(11) .
C12 N3 C13 114.73(11) .
C12 N3 C16 111.37(11) .
C13 N3 C16 114.98(11) .
C12 N3 H3 103.5(12) .
C13 N3 H3 105.8(12) .
C16 N3 H3 105.1(12) .

loop_
_geom_bond_atom_site_label_1
_geom_bond_atom_site_label_2
_geom_bond_distance
_geom_bond_site_symmetry_2
C1 N1 1.469(2) .
C1 C2 1.523(3) .
C1 H1A 0.9900 .
C1 H1B 0.9900 .
C2 C3 1.530(3) .
C2 H2A 0.9900 .
C2 H2B 0.9900 .
C3 C4 1.525(3) .
C3 C5 1.535(2) .
C3 H3A 1.0000 .
C4 H4A 0.9800 .
C4 H4B 0.9800 .
C4 H4C 0.9800 .
C5 C6 1.521(2) .
C5 H5A 0.9900 .
C5 H5B 0.9900 .
C6 N1 1.4653(19) .
C6 H6A 0.9900 .
C6 H6B 0.9900 .
C7 O1 1.2445(17) .
C7 N1 1.335(2) .
C7 C8 1.5255(19) .
C8 N2 1.4584(18) .
C8 H8A 0.9900 .
C8 H8B 0.9900 .
C9 O2 1.2291(18) .
C9 N2 1.3685(18) .
C9 C10 1.502(2) .
C10 H10A 0.9800 .
C10 H10B 0.9800 .
C10 H10C 0.9800 .
C11 N2 1.4590(18) .
C11 C12 1.5225(19) .
C11 H11A 0.9900 .
C11 H11B 0.9900 .
C12 N3 1.5024(17) .
C12 H12A 0.9900 .
C12 H12B 0.9900 .
C13 C15 1.511(2) .
C13 C14 1.520(2) .
C13 N3 1.5244(18) .
C13 H13 1.0000 .
C14 H14A 0.9800 .
C14 H14B 0.9800 .
C14 H14C 0.9800 .
C15 H15A 0.9800 .
C15 H15B 0.9800 .
C15 H15C 0.9800 .
C16 C17 1.517(2) .
C16 C18 1.523(2) .
C16 N3 1.5357(19) .
C16 H16 1.0000 .
C17 H17A 0.9800 .
C17 H17B 0.9800 .
C17 H17C 0.9800 .
C18 H18A 0.9800 .
C18 H18B 0.9800 .
C18 H18C 0.9800 .
C19 C20 1.396(2) .
C19 C24 1.410(2) .
C19 B1 1.645(2) .
C20 C21 1.397(2) .
C20 H20 0.9500 .
C21 C22 1.388(3) .
C21 H21 0.9500 .
C22 C23 1.372(3) .
C22 H22 0.9500 .
C23 C24 1.390(2) .
C23 H23 0.9500 .
C24 H24 0.9500 .
C25 C30 1.402(2) .
C25 C26 1.407(2) .
C25 B1 1.647(2) .
C26 C27 1.391(2) .
C26 H26 0.9500 .
C27 C28 1.383(3) .
C27 H27 0.9500 .
C28 C29 1.384(2) .
C28 H28 0.9500 .
C29 C30 1.396(2) .
C29 H29 0.9500 .
C30 H30 0.9500 .
C31 C36 1.402(2) .
C31 C32 1.4049(19) .
C31 B1 1.642(2) .
C32 C33 1.390(2) .
C32 H32 0.9500 .
C33 C34 1.386(2) .
C33 H33 0.9500 .
C34 C35 1.384(2) .
C34 H34 0.9500 .
C35 C36 1.392(2) .
C35 H35 0.9500 .
C36 H36 0.9500 .
C37 C42 1.405(2) .
C37 C38 1.406(2) .
C37 B1 1.639(2) .
C38 C39 1.3944(19) .
C38 H38 0.9500 .
C39 C40 1.387(2) .
C39 H39 0.9500 .
C40 C41 1.386(2) .
C40 H40 0.9500 .
C41 C42 1.396(2) .
C41 H41 0.9500 .
C42 H42 0.9500 .
C43 C45 1.356(4) 3_766
C43 C44 1.401(4) .
C43 H43 0.9500 .
C44 C46 1.314(5) .
C44 C45 1.381(3) .
C45 C43 1.356(4) 3_766
C45 H45 0.9500 .
C46 H46A 0.9800 .
C46 H46B 0.9800 .
C46 H46C 0.9800 .
N3 H3 0.94(2) .

loop_
_geom_torsion_atom_site_label_1
_geom_torsion_atom_site_label_2
_geom_torsion_atom_site_label_3
_geom_torsion_atom_site_label_4
_geom_torsion
_geom_torsion_site_symmetry_1
_geom_torsion_site_symmetry_4
N1 C1 C2 C3 58.61(18) . .
C1 C2 C3 C4 -175.05(15) . .
C1 C2 C3 C5 -51.5(2) . .
C4 C3 C5 C6 173.08(15) . .
C2 C3 C5 C6 48.29(19) . .
C3 C5 C6 N1 -52.78(17) . .
O1 C7 C8 N2 -23.63(18) . .
N1 C7 C8 N2 156.33(13) . .
N2 C11 C12 N3 -45.54(17) . .
C24 C19 C20 C21 -0.3(2) . .
B1 C19 C20 C21 170.91(14) . .
C19 C20 C21 C22 -0.6(2) . .
C20 C21 C22 C23 1.0(3) . .
C21 C22 C23 C24 -0.5(3) . .
C22 C23 C24 C19 -0.4(3) . .
C20 C19 C24 C23 0.8(2) . .
B1 C19 C24 C23 -170.65(14) . .
C30 C25 C26 C27 -0.9(2) . .
B1 C25 C26 C27 -177.27(13) . .
C25 C26 C27 C28 -1.4(2) . .
C26 C27 C28 C29 1.9(2) . .
C27 C28 C29 C30 -0.2(2) . .
C28 C29 C30 C25 -2.3(2) . .
C26 C25 C30 C29 2.78(19) . .
B1 C25 C30 C29 178.89(12) . .
C36 C31 C32 C33 2.1(2) . .
B1 C31 C32 C33 175.78(13) . .
C31 C32 C33 C34 -0.6(2) . .
C32 C33 C34 C35 -0.9(2) . .
C33 C34 C35 C36 0.8(2) . .
C34 C35 C36 C31 0.8(2) . .
C32 C31 C36 C35 -2.2(2) . .
B1 C31 C36 C35 -175.68(13) . .
C42 C37 C38 C39 -1.6(2) . .
B1 C37 C38 C39 -175.58(13) . .
C37 C38 C39 C40 1.3(2) . .
C38 C39 C40 C41 0.3(2) . .
C39 C40 C41 C42 -1.5(2) . .
C40 C41 C42 C37 1.2(2) . .
C38 C37 C42 C41 0.3(2) . .
B1 C37 C42 C41 174.28(13) . .
C45 C43 C44 C46 178.9(3) 3_766 .
C45 C43 C44 C45 -0.3(3) 3_766 .
C46 C44 C45 C43 -178.8(3) . 3_766
C43 C44 C45 C43 0.3(3) . 3_766
C42 C37 B1 C31 150.20(13) . .
C38 C37 B1 C31 -36.25(17) . .
C42 C37 B1 C19 33.36(18) . .
C38 C37 B1 C19 -153.09(13) . .
C42 C37 B1 C25 -86.19(15) . .
C38 C37 B1 C25 87.36(15) . .
C36 C31 B1 C37 -28.33(18) . .
C32 C31 B1 C37 158.53(12) . .
C36 C31 B1 C19 94.52(15) . .
C32 C31 B1 C19 -78.61(15) . .
C36 C31 B1 C25 -146.47(12) . .
C32 C31 B1 C25 40.40(17) . .
C20 C19 B1 C37 38.19(18) . .
C24 C19 B1 C37 -151.04(13) . .
C20 C19 B1 C31 -83.97(15) . .
C24 C19 B1 C31 86.81(15) . .
C20 C19 B1 C25 154.42(13) . .
C24 C19 B1 C25 -34.81(17) . .
C30 C25 B1 C37 -102.45(14) . .
C26 C25 B1 C37 73.48(15) . .
C30 C25 B1 C31 20.40(18) . .
C26 C25 B1 C31 -163.66(12) . .
C30 C25 B1 C19 135.53(13) . .
C26 C25 B1 C19 -48.53(16) . .
O1 C7 N1 C6 171.86(14) . .
C8 C7 N1 C6 -8.1(2) . .
O1 C7 N1 C1 9.5(2) . .
C8 C7 N1 C1 -170.45(15) . .
C5 C6 N1 C7 -102.30(18) . .
C5 C6 N1 C1 61.25(18) . .
C2 C1 N1 C7 101.02(17) . .
C2 C1 N1 C6 -63.73(18) . .
O2 C9 N2 C8 -172.04(13) . .
C10 C9 N2 C8 10.14(19) . .
O2 C9 N2 C11 -1.8(2) . .
C10 C9 N2 C11 -179.61(12) . .
C7 C8 N2 C9 -74.17(16) . .
C7 C8 N2 C11 115.59(13) . .
C12 C11 N2 C9 120.53(14) . .
C12 C11 N2 C8 -68.97(16) . .
C11 C12 N3 C13 -55.46(16) . .
C11 C12 N3 C16 171.74(12) . .
C15 C13 N3 C12 -72.28(16) . .
C14 C13 N3 C12 161.38(13) . .
C15 C13 N3 C16 58.80(16) . .
C14 C13 N3 C16 -67.54(16) . .
C17 C16 N3 C12 -84.77(15) . .
C18 C16 N3 C12 40.13(17) . .
C17 C16 N3 C13 142.56(13) . .
C18 C16 N3 C13 -92.55(15) . .
